data_2002818
loop_
_publ_author_name
'Mueller-Buschbaum, Hk'
'Rabbow, C'
'Panzer, S'

_publ_section_title
;
Roentgenstrukturanalyse von zwei Verbindungen des Kupfertyps Ba M Ln2
O5 (M= Zn, Ln= Sm, Tm) und von Ba Sm Al Zn3 O7
;
_journal_name_full
;
Zeitschrift fuer Naturforschung, Teil B. Anorganische Chemie,
Organische Chemie (42,1987-)
;
_journal_page_first 546
_journal_page_last 548
_journal_volume 52
_journal_year 1997
_chemical_formula_analytical 'Ba1.03 Sm1.98 Zn0.99 O5'
_chemical_formula_structural 'Ba Sm2 Zn O5'
_chemical_formula_sum 'Ba O5 Sm2 Zn'
_chemical_name_systematic 'Barium disamarium zinc oxide'
_space_group_IT_number 62
_symmetry_cell_setting orthorhombic
_symmetry_Int_Tables_number 62
_symmetry_space_group_name_Hall '-P 2ac 2n'
_symmetry_space_group_name_H-M 'P n m a'
_cell_angle_alpha 90
_cell_angle_beta 90
_cell_angle_gamma 90
_cell_formula_units_Z 4
_cell_length_a 12.5748(15)
_cell_length_b 5.8042(3)
_cell_length_c 7.1976(3)
_cell_volume 525.3
_refine_ls_R_factor_all 0.0471
_cod_database_code 2002818

loop_
_symmetry_equiv_pos_as_xyz
x,y,z
1/2+x,1/2-y,1/2-z
-x,1/2+y,-z
1/2-x,-y,1/2+z
-x,-y,-z
1/2-x,1/2+y,1/2+z
x,1/2-y,z
1/2+x,y,1/2-z

loop_
_atom_site_aniso_label
_atom_site_aniso_U_11
_atom_site_aniso_U_12
_atom_site_aniso_U_13
_atom_site_aniso_U_22
_atom_site_aniso_U_23
_atom_site_aniso_U_33
Sm1 0.00418(7) 0. -0.00004(6) 0.00568(8) 0. 0.00622(8)
Sm2 0.00454(7) 0. -0.00013(6) 0.00599(8) 0. 0.00673(8)
Ba1 0.00820(9) 0. -0.00125(9) 0.00908(10) 0. 0.01227(10)
Zn1 0.0061(2) 0. 0.0012(2) 0.0079(2) 0. 0.0071(2)
O1 0.0074(7) -0.0011(8) 0.0010(8) 0.0082(9) 0.0017(9) 0.0116(9)
O2 0.0108(8) 0.0026(8) 0.0052(8) 0.0119(11) 0.0037(9) 0.0125(10)
O3 0.0071(12) 0. -0.0002(11) 0.0117(13) 0. 0.0072(12)

loop_
_atom_site_label
_atom_site_type_symbol
_atom_site_symmetry_multiplicity
_atom_site_Wyckoff_symbol
_atom_site_fract_x
_atom_site_fract_y
_atom_site_fract_z
_atom_site_occupancy
_atom_site_attached_hydrogens
_atom_site_calc_flag
Sm1 Sm3+ 4 c 0.07432(2) 0.25 0.39687(3) 1. 0 d
Sm2 Sm3+ 4 c -0.20756(2) 0.25 0.38103(3) 1. 0 d
Ba1 Ba2+ 4 c -0.09901(2) 0.25 -0.07542(4) 1. 0 d
Zn1 Zn2+ 4 c -0.35039(4) 0.25 0.69117(8) 1. 0 d
O1 O2- 8 d -0.4344(2) 0.0059(4) 0.8308(3) 1. 0 d
O2 O2- 8 d -0.2252(2) 0.0045(4) 0.6466(3) 1. 0 d
O3 O2- 4 c -0.4009(3) 0.25 0.4317(5) 1. 0 d

loop_
_atom_type_symbol
_atom_type_oxidation_number
Sm3+ 3.000
Ba2+ 2.000
Zn2+ 2.000
O2- -2.000
